data_2000220
loop_
_publ_author_name
'Ammon, H. L.'
'Paquette, L. A.'

_publ_section_title
;
 Structure of 1,5,9-trinitrobishomopentaprismane
;
_journal_issue 10
_journal_name_full 'Acta Crystallographica Section C'
_journal_page_first 2159
_journal_page_last 2164
_journal_paper_doi 10.1107/S0108270191003803
_journal_volume 47
_journal_year 1991
_chemical_formula_sum 'C12 H11 N3 O6'
_chemical_formula_weight 293.2
_symmetry_cell_setting orthorhombic
_symmetry_space_group_name_Hall 'P 2c -2n'
_symmetry_space_group_name_H-M 'P n a 21'
_cell_angle_alpha 90
_cell_angle_beta 90
_cell_angle_gamma 90
_cell_formula_units_Z 4
_cell_length_a 11.4670(10)
_cell_length_b 8.7560(10)
_cell_length_c 11.9339(8)
_cell_volume 1198.22(19)
_diffrn_radiation_type Cu
_diffrn_radiation_wavelength 1.54178
_exptl_absorpt_coefficient_mu 1.16
_exptl_crystal_density_diffrn 1.625
_exptl_crystal_F_000 608
_cod_data_source_file cr0315.cif
_cod_data_source_block cr0315a
_cod_original_cell_volume 1198.2(4)
_cod_database_code 2000220

loop_
_atom_site_label
_atom_site_fract_x
_atom_site_fract_y
_atom_site_fract_z
O1 .1854(7) .1620(10) 1.0617
O2 .0911(7) .1643(7) .9101(8)
O3 -.0233(5) .4190(10) 1.0497(8)
O4 -.0733(5) .4700(10) .8820(9)
O5 .5183(5) .6159(6) .7687
O6 .4644(4) .4064(6) .6940(6)
N1 .1608(4) .2197(6) .9747(6)
N2 .0010(5) .4618(7) .9559(7)
N3 .4523(4) .5083(6) .7600(6)
C1 .2154(4) .3696(6) .9439(6)
C2 .2724(4) .3646(5) .8269(6)
C3 .1758(5) .4128(7) .7460(6)
C4 .1450(5) .5585(7) .8096(7)
C5 .1257(4) .5050(6) .9310(6)
C6 .1743(6) .6243(7) 1.0154(7)
C7 .2257(6) .5260(10) 1.1100(7)
C8 .3021(4) .4310(7) 1.0318(6)
C9 .3488(4) .5074(5) .8356(6)
C10 .2616(5) .6417(6) .8239(7)
C11 .2784(6) .6818(7) .9490(7)
C12 .3671(5) .5488(8) .9615(6)
H2 .305(5) .294(7) .805(5)
H3A .097(5) .350(7) .727(6)
H3B .204(5) .424(7) .673(6)
H4 .075(8) .660(10) .783(9)
H6 .139(8) .700(10) 1.040(10)
H7A .159(5) .479(7) 1.159(5)
H7B .271(8) .600(10) 1.163(9)
H8 .356(4) .337(7) 1.067(5)
H10 .290(4) .730(6) .766(4)
H11 .327(6) .762(8) .969(6)
H12 .444(5) .591(6) .997(6)
